data_1001670
loop_
_publ_author_name
'Boudin, S'
'Grandin, A'
'Leclaire, A'
'Borel, M M'
'Raveau, B'

_publ_section_title
;
Two new diphosphates with Sr V2 (P2 O7)2 structure: mercury and lead
phases
;
_journal_coden_ASTM JMACEP
_journal_issue 12
_journal_name_full 'Journal of Materials Chemistry'
_journal_page_first 1889
_journal_page_last 1892
_journal_paper_doi 10.1039/jm9940401889
_journal_volume 4
_journal_year 1994
_chemical_formula_structural 'Pb (V2 (P2 O7)2)'
_chemical_formula_sum 'O14 P4 Pb V2'
_chemical_name_systematic 'Lead divanadium(III) bis(diphosphate)'
_space_group_IT_number 2
_symmetry_cell_setting triclinic
_symmetry_Int_Tables_number 2
_symmetry_space_group_name_Hall '-P 1'
_symmetry_space_group_name_H-M 'P -1'
_cell_angle_alpha 89.78(1)
_cell_angle_beta 92.62(1)
_cell_angle_gamma 106.10(2)
_cell_formula_units_Z 1
_cell_length_a 4.804(1)
_cell_length_b 7.113(1)
_cell_length_c 7.898(2)
_cell_volume 259.0
_refine_ls_R_factor_all 0.033
_cod_database_code 1001670

loop_
_symmetry_equiv_pos_as_xyz
x,y,z
-x,-y,-z

loop_
_atom_site_label
_atom_site_type_symbol
_atom_site_symmetry_multiplicity
_atom_site_Wyckoff_symbol
_atom_site_fract_x
_atom_site_fract_y
_atom_site_fract_z
_atom_site_occupancy
_atom_site_attached_hydrogens
_atom_site_calc_flag
Pb1 Pb2+ 1 b 0. 0. 0.5 1. 0 d
V1 V3+ 1 a 0. 0. 0. 1. 0 d
V2 V3+ 1 h 0.5 0.5 0.5 1. 0 d
P1 P5+ 2 i 0.3817(4) 0.7706(2) 0.7978(2) 1. 0 d
P2 P5+ 2 i 0.9728(4) 0.3842(2) 0.7490(2) 1. 0 d
O1 O2- 2 i 0.178(1) -0.0956(7) -0.2047(7) 1. 0 d
O2 O2- 2 i -0.088(1) 0.2023(7) -0.1474(7) 1. 0 d
O3 O2- 2 i -0.376(1) -0.1764(7) -0.0709(7) 1. 0 d
O4 O2- 2 i 0.125(1) 0.3514(7) 0.5892(7) 1. 0 d
O5 O2- 2 i 0.703(1) 0.4457(7) 0.7066(7) 1. 0 d
O6 O2- 2 i 0.474(1) 0.7565(7) 0.6163(6) 1. 0 d
O7 O2- 2 i 0.197(1) 0.5567(6) 0.8519(6) 1. 0 d

loop_
_atom_type_symbol
_atom_type_oxidation_number
Pb2+ 2.000
V3+ 3.000
P5+ 5.000
O2- -2.000
